data_9011344
loop_
_publ_author_name
'Nowotny, H.'
'Heger, G.'

_publ_section_title
;Structure refinement of strontium nitrate, Sr(NO3)2, and barium nitrate,
 Ba(NO3)2 Locality: synthetic
;
_journal_name_full 'Acta Crystallographica, Section C'
_journal_page_first 952
_journal_page_last 956
_journal_paper_doi 10.1107/S0108270183006976
_journal_volume 39
_journal_year 1983
_chemical_compound_source Synthetic
_chemical_formula_structural Sr(NO3)2
_chemical_formula_sum 'N2 O6 Sr'
_space_group_crystal_system cubic
_space_group_IT_number 205
_space_group_name_Hall '-P 2ac 2ab 3'
_space_group_name_H-M_alt 'P a -3'
_symmetry_space_group_name_H-M 'P a 3'
_cell_angle_alpha 90
_cell_angle_beta 90
_cell_angle_gamma 90
_cell_formula_units_Z 4
_cell_length_a 7.7813
_cell_length_b 7.7813
_cell_length_c 7.7813
_cell_volume 471.147
_database_code_amcsd 0009979
_exptl_crystal_density_diffrn 2.984
_cod_depositor_comments
;
 Adding the _cell_formula_units_Z data item and updating the space group
 information.

 Antanas Vaitkus,
 2018-01-15
;
_cod_original_sg_symbol_H-M 'P a 3'
_cod_original_formula_sum 'Sr N2 O6'
_cod_database_code 9011344
_amcsd_formula_title Sr(NO3)2

loop_
_space_group_symop_id
_space_group_symop_operation_xyz
1 x,y,z
2 z,x,y
3 y,z,x
4 -y+1/2,-z,x+1/2
5 z+1/2,-x+1/2,-y
6 -y,z+1/2,-x+1/2
7 -z+1/2,-x,y+1/2
8 -z,x+1/2,-y+1/2
9 y+1/2,-z+1/2,-x
10 x+1/2,-y+1/2,-z
11 -x,y+1/2,-z+1/2
12 -x+1/2,-y,z+1/2
13 -x,-y,-z
14 -z,-x,-y
15 -y,-z,-x
16 y+1/2,z,-x+1/2
17 -z+1/2,x+1/2,y
18 y,-z+1/2,x+1/2
19 z+1/2,x,-y+1/2
20 z,-x+1/2,y+1/2
21 -y+1/2,z+1/2,x
22 -x+1/2,y+1/2,z
23 x,-y+1/2,z+1/2
24 x+1/2,y,-z+1/2

loop_
_atom_site_aniso_label
_atom_site_aniso_U_11
_atom_site_aniso_U_22
_atom_site_aniso_U_33
_atom_site_aniso_U_12
_atom_site_aniso_U_13
_atom_site_aniso_U_23
Sr 0.01264 0.01264 0.01264 0.00018 0.00018 0.00018
N 0.01432 0.01432 0.01432 0.00058 0.00058 0.00058
O 0.02528 0.02466 0.01577 0.00503 0.00567 0.00466

loop_
_atom_site_label
_atom_site_fract_x
_atom_site_fract_y
_atom_site_fract_z
Sr 0.00000 0.00000 0.00000
N 0.34510 0.34510 0.34510
O 0.27376 0.28503 0.47538

loop_
_cod_related_entry_id
_cod_related_entry_database
_cod_related_entry_code
1 MPOD 1000215
2 MPOD 1000226
3 AMCSD 0009979
